data_7121793
loop_
_publ_author_name
'Pahl, J\"urgen'
'Brand, Steffen'
'Elsen, Holger'
'Harder, Sjoerd'

_publ_section_title
;
 Highly Lewis acidic cationic alkaline earth metal complexes.
;
_journal_issue 63
_journal_name_full 'Chemical communications (Cambridge, England)'
_journal_page_first 8685
_journal_page_last 8688
_journal_paper_doi 10.1039/c8cc04083d
_journal_volume 54
_journal_year 2018
_chemical_formula_moiety 'C41 H61 F Mg N2 O P, B C24 F20'
_chemical_formula_sum 'C65 H61 B F21 Mg N2 O P'
_chemical_formula_weight 1351.24
_space_group_crystal_system triclinic
_space_group_IT_number 2
_space_group_name_Hall '-P 1'
_space_group_name_H-M_alt 'P -1'
_symmetry_space_group_name_Hall '-P 1'
_symmetry_space_group_name_H-M 'P -1'
_atom_sites_solution_hydrogens geom
_atom_sites_solution_primary dual
_audit_creation_date 2017-08-16
_audit_creation_method
;
Olex2 1.2
(compiled 2017.08.10 svn.r3458 for OlexSys, GUI svn.r5375)
;
_audit_update_record
;
2018-02-06 deposited with the CCDC.
2018-06-01 downloaded from the CCDC.
;
_cell_angle_alpha 92.793(3)
_cell_angle_beta 107.979(3)
_cell_angle_gamma 99.369(2)
_cell_formula_units_Z 2
_cell_length_a 12.6579(4)
_cell_length_b 15.3343(5)
_cell_length_c 17.5503(6)
_cell_measurement_reflns_used 16742
_cell_measurement_temperature 100.01(10)
_cell_measurement_theta_max 73.5670
_cell_measurement_theta_min 3.7050
_cell_volume 3179.12(19)
_computing_cell_refinement 'CrysAlisPro 1.171.38.46 (Rigaku OD, 2015)'
_computing_data_collection 'CrysAlisPro 1.171.38.46 (Rigaku OD, 2015)'
_computing_data_reduction 'CrysAlisPro 1.171.38.46 (Rigaku OD, 2015)'
_computing_molecular_graphics 'Olex2 (Dolomanov et al., 2009)'
_computing_publication_material 'Olex2 (Dolomanov et al., 2009)'
_computing_structure_refinement 'ShelXL (Sheldrick, 2015)'
_computing_structure_solution 'ShelXT (Sheldrick, 2015)'
_diffrn_ambient_environment N~2~
_diffrn_ambient_temperature 100.01(10)
_diffrn_detector 'CCD plate'
_diffrn_detector_area_resol_mean 5.2903
_diffrn_detector_type AtlasS2
_diffrn_measured_fraction_theta_full 0.995
_diffrn_measured_fraction_theta_max 0.968
_diffrn_measurement_details
;
List of Runs (angles in degrees, time in seconds):

  # Type    Start    End  Width  t~exp~   \w     \q     \k     \f   Frames
#--------------------------------------------------------------------------
  1  \w   -115.00 -17.00   1.00    1.00    --  -41.15 -38.00  90.00   98
  2  \w    -96.00  -2.00   1.00    1.00    --  -41.15 125.00 -30.00   94
  3  \w   -117.00  -9.00   1.00    1.00    --  -41.15 -77.00-150.00  108
  4  \w      1.00  82.00   1.00    1.00    --   41.15 -99.00 -30.00   81
  5  \w     77.00 178.00   1.00    5.00    --  106.54  61.00 120.00  101
  6  \w     24.00 109.00   1.00    5.00    --  106.54 -94.00-180.00   85
  7  \w     34.00 136.00   1.00    5.00    --  106.54 -61.00  30.00  102
  8  \w     81.00 178.00   1.00    5.00    --  106.54  45.00  90.00   97
  9  \w     81.00 178.00   1.00    5.00    --  106.54  45.00-180.00   97
 10  \w     24.00 109.00   1.00    5.00    --  106.54 -94.00 -90.00   85
 11  \w     33.00 122.00   1.00    5.00    --  106.54-125.00  60.00   89
 12  \w     94.00 178.00   1.00    5.00    --  106.54 125.00  90.00   84
 13  \w     24.00 109.00   1.00    5.00    --  106.54 -94.00  90.00   85
 14  \w     30.00 131.00   1.00    5.00    --  106.54 -30.00 150.00  101
;
_diffrn_measurement_device 'four-circle diffractometer'
_diffrn_measurement_device_type 'SuperNova, Dual, Cu at zero, AtlasS2'
_diffrn_measurement_method '\w scans'
_diffrn_orient_matrix_type 'CrysAlisPro convention (1999,Acta A55,543-557)'
_diffrn_orient_matrix_UB_11 -0.0305345000
_diffrn_orient_matrix_UB_12 -0.0090022000
_diffrn_orient_matrix_UB_13 0.0780625000
_diffrn_orient_matrix_UB_21 -0.1265897000
_diffrn_orient_matrix_UB_22 -0.0150614000
_diffrn_orient_matrix_UB_23 -0.0492715000
_diffrn_orient_matrix_UB_31 -0.0031226000
_diffrn_orient_matrix_UB_32 -0.1008793000
_diffrn_orient_matrix_UB_33 -0.0095433000
_diffrn_radiation_monochromator mirror
_diffrn_radiation_probe x-ray
_diffrn_radiation_type CuK\a
_diffrn_radiation_wavelength 1.54184
_diffrn_reflns_av_R_equivalents 0.0219
_diffrn_reflns_av_unetI/netI 0.0288
_diffrn_reflns_Laue_measured_fraction_full 0.995
_diffrn_reflns_Laue_measured_fraction_max 0.968
_diffrn_reflns_limit_h_max 15
_diffrn_reflns_limit_h_min -15
_diffrn_reflns_limit_k_max 14
_diffrn_reflns_limit_k_min -19
_diffrn_reflns_limit_l_max 21
_diffrn_reflns_limit_l_min -21
_diffrn_reflns_number 26083
_diffrn_reflns_point_group_measured_fraction_full 0.995
_diffrn_reflns_point_group_measured_fraction_max 0.968
_diffrn_reflns_theta_full 67.684
_diffrn_reflns_theta_max 73.649
_diffrn_reflns_theta_min 3.737
_diffrn_source 'micro-focus sealed X-ray tube'
_diffrn_source_type 'SuperNova (Cu) X-ray Source'
_exptl_absorpt_coefficient_mu 1.417
_exptl_absorpt_correction_T_max 1.000
_exptl_absorpt_correction_T_min 0.366
_exptl_absorpt_correction_type gaussian
_exptl_absorpt_process_details
;
CrysAlisPro 1.171.38.46 (Rigaku Oxford Diffraction, 2015)
Numerical absorption correction based on gaussian integration over
            a multifaceted crystal model
Empirical absorption correction using spherical harmonics,
 implemented in SCALE3 ABSPACK scaling algorithm.
;
_exptl_crystal_colour 'clear colourless'
_exptl_crystal_colour_lustre clear
_exptl_crystal_colour_primary colourless
_exptl_crystal_density_diffrn 1.412
_exptl_crystal_description block
_exptl_crystal_F_000 1388
_exptl_crystal_size_max 0.381
_exptl_crystal_size_mid 0.294
_exptl_crystal_size_min 0.102
_refine_diff_density_max 0.564
_refine_diff_density_min -0.436
_refine_diff_density_rms 0.045
_refine_ls_extinction_method none
_refine_ls_goodness_of_fit_ref 1.025
_refine_ls_hydrogen_treatment constr
_refine_ls_matrix_type full
_refine_ls_number_parameters 842
_refine_ls_number_reflns 12436
_refine_ls_number_restraints 0
_refine_ls_restrained_S_all 1.025
_refine_ls_R_factor_all 0.0376
_refine_ls_R_factor_gt 0.0343
_refine_ls_shift/su_max 0.001
_refine_ls_shift/su_mean 0.000
_refine_ls_structure_factor_coef Fsqd
_refine_ls_weighting_details 'w=1/[\s^2^(Fo^2^)+(0.0460P)^2^+1.0940P] where P=(Fo^2^+2Fc^2^)/3'
_refine_ls_weighting_scheme calc
_refine_ls_wR_factor_gt 0.0879
_refine_ls_wR_factor_ref 0.0906
_reflns_Friedel_coverage 0.000
_reflns_number_gt 11353
_reflns_number_total 12436
_reflns_threshold_expression 'I > 2\s(I)'
_cod_data_source_file c8cc04083d2.cif
_cod_data_source_block hasj170731a
_cod_depositor_comments 'Adding full bibliography for 7121792--7121797.cif.'
_cod_database_code 7121793
_shelx_shelxl_version_number 2014/7
_chemical_oxdiff_formula 'C H N Mg B F O P'
_shelx_space_group_comment
;
The symmetry employed for this shelxl refinement is uniquely defined
by the following loop, which should always be used as a source of
symmetry information in preference to the above space-group names.
They are only intended as comments.
;
_reflns_odcompleteness_completeness 99.61
_reflns_odcompleteness_iscentric 1
_reflns_odcompleteness_theta 66.97
_olex2_refinement_description
;
1. Fixed Uiso
 At 1.2 times of:
  All C(H) groups, All C(H,H) groups
 At 1.5 times of:
  All C(H,H,H) groups
2.a Ternary CH refined with riding coordinates:
 C15(H15), C27(H27), C12(H12), C24(H24)
2.b Secondary CH2 refined with riding coordinates:
 C34(H34A,H34B), C30(H30A,H30B), C32(H32A,H32B)
2.c Aromatic/amide H refined with riding coordinates:
 C10(H10), C3(H3), C8(H8), C9(H9), C37(H37), C41(H41), C40(H40), C38(H38),
 C39(H39), C22(H22), C20(H20), C21(H21)
2.d Idealised Me refined as rotating group:
 C1(H1A,H1B,H1C), C16(H16A,H16B,H16C), C33(H33A,H33B,H33C), C35(H35A,H35B,
 H35C), C17(H17A,H17B,H17C), C5(H5A,H5B,H5C), C31(H31A,H31B,H31C), C28(H28A,
 H28B,H28C), C14(H14A,H14B,H14C), C13(H13A,H13B,H13C), C29(H29A,H29B,H29C),
 C26(H26A,H26B,H26C), C25(H25A,H25B,H25C)
;
_olex2_date_sample_data_collection 2017-07-31
_olex2_submission_special_instructions 'No special instructions were received'
_oxdiff_exptl_absorpt_empirical_details
;
Empirical correction (ABSPACK) includes:
- Absorption correction using spherical harmonics
- Frame scaling
;
_oxdiff_exptl_absorpt_empirical_full_max 1.424
_oxdiff_exptl_absorpt_empirical_full_min 0.753

loop_
_space_group_symop_operation_xyz
'x, y, z'
'-x, -y, -z'

loop_
_atom_site_label
_atom_site_type_symbol
_atom_site_fract_x
_atom_site_fract_y
_atom_site_fract_z
_atom_site_U_iso_or_equiv
_atom_site_adp_type
_atom_site_occupancy
_atom_site_site_symmetry_order
_atom_site_calc_flag
_atom_site_refinement_flags_posn
P1 P 0.56180(3) 0.22381(2) 0.61149(2) 0.02146(8) Uani 1 1 d .
Mg1 Mg 0.60141(3) 0.30742(3) 0.80148(2) 0.01696(9) Uani 1 1 d .
F17 F 0.74072(6) 0.29077(5) 0.47563(4) 0.02136(15) Uani 1 1 d .
F2 F 0.62410(7) 0.11172(5) 0.39533(5) 0.02399(16) Uani 1 1 d .
F6 F 0.75484(7) 0.28995(5) 0.21680(5) 0.02417(16) Uani 1 1 d .
F21 F 0.97479(7) 0.37823(5) 0.31654(5) 0.02407(16) Uani 1 1 d .
F19 F 0.87528(7) 0.59135(5) 0.46763(5) 0.02749(18) Uani 1 1 d .
F18 F 0.75393(7) 0.46102(5) 0.52272(5) 0.02729(17) Uani 1 1 d .
F11 F 1.08040(7) 0.25928(5) 0.42843(5) 0.02561(17) Uani 1 1 d .
F16 F 0.96101(7) 0.26917(5) 0.54857(5) 0.02514(17) Uani 1 1 d .
F7 F 0.78355(7) 0.11389(5) 0.19857(5) 0.02765(17) Uani 1 1 d .
F20 F 0.98525(7) 0.54624(5) 0.36382(5) 0.02569(17) Uani 1 1 d .
F10 F 1.23075(7) 0.22176(6) 0.35969(6) 0.03264(19) Uani 1 1 d .
F1 F 0.45404(7) 0.22784(6) 0.80038(5) 0.02920(18) Uani 1 1 d .
F12 F 0.78140(7) 0.02568(5) 0.34819(5) 0.02885(18) Uani 1 1 d .
F8 F 0.93430(8) 0.08295(6) 0.12937(5) 0.03273(19) Uani 1 1 d .
F3 F 0.41453(7) 0.10829(6) 0.30465(5) 0.03168(19) Uani 1 1 d .
F5 F 0.54263(7) 0.28414(6) 0.12612(5) 0.03120(19) Uani 1 1 d .
F4 F 0.36788(7) 0.19338(6) 0.16816(5) 0.0338(2) Uani 1 1 d .
F9 F 1.15982(8) 0.13388(6) 0.20851(6) 0.0360(2) Uani 1 1 d .
F13 F 0.83089(8) -0.08565(5) 0.46100(7) 0.0373(2) Uani 1 1 d .
F15 F 1.00729(8) 0.15745(6) 0.65817(5) 0.0355(2) Uani 1 1 d .
F14 F 0.94234(9) -0.02071(6) 0.61816(7) 0.0415(2) Uani 1 1 d .
O1 O 0.58633(9) 0.26852(7) 0.69537(6) 0.0274(2) Uani 1 1 d .
N1 N 0.59524(9) 0.43048(7) 0.83982(6) 0.0169(2) Uani 1 1 d .
N2 N 0.72253(9) 0.28672(7) 0.89963(6) 0.0186(2) Uani 1 1 d .
C61 C 0.80547(11) 0.35220(8) 0.44760(7) 0.0184(2) Uani 1 1 d .
C60 C 0.86028(10) 0.32385(8) 0.39605(7) 0.0175(2) Uani 1 1 d .
C43 C 0.61081(11) 0.15536(8) 0.32847(8) 0.0202(2) Uani 1 1 d .
C6 C 0.55147(11) 0.49141(8) 0.78364(7) 0.0182(2) Uani 1 1 d .
C64 C 0.92570(11) 0.48260(8) 0.39213(8) 0.0202(2) Uani 1 1 d .
C42 C 0.70342(11) 0.19938(8) 0.31005(8) 0.0189(2) Uani 1 1 d .
C47 C 0.67315(11) 0.24196(8) 0.24035(8) 0.0205(2) Uani 1 1 d .
C63 C 0.87089(11) 0.50593(8) 0.44475(8) 0.0208(3) Uani 1 1 d .
C4 C 0.74418(11) 0.33568(9) 0.96921(8) 0.0205(2) Uani 1 1 d .
C54 C 0.86484(11) 0.15422(8) 0.44161(8) 0.0198(2) Uani 1 1 d .
C62 C 0.81010(11) 0.43975(9) 0.47287(7) 0.0204(2) Uani 1 1 d .
C2 C 0.63487(11) 0.45844(8) 0.91833(8) 0.0192(2) Uani 1 1 d .
C36 C 0.38001(11) 0.20104(9) 0.84362(8) 0.0228(3) Uani 1 1 d .
C49 C 0.89317(11) 0.14527(8) 0.24112(8) 0.0224(3) Uani 1 1 d .
C65 C 0.91924(11) 0.39365(8) 0.36889(7) 0.0190(2) Uani 1 1 d .
C46 C 0.56376(12) 0.24078(9) 0.19245(8) 0.0234(3) Uani 1 1 d .
C59 C 0.92380(11) 0.18223(9) 0.52218(8) 0.0214(3) Uani 1 1 d .
C44 C 0.49932(11) 0.15281(9) 0.28249(8) 0.0232(3) Uani 1 1 d .
C55 C 0.83670(11) 0.06202(9) 0.42505(9) 0.0231(3) Uani 1 1 d .
C48 C 0.92338(11) 0.19244(8) 0.31669(8) 0.0199(2) Uani 1 1 d .
C10 C 0.39613(12) 0.55178(9) 0.70139(8) 0.0244(3) Uani 1 1 d .
H10 H 0.3196 0.5546 0.6842 0.029 Uiso 1 1 calc R
C11 C 0.43523(11) 0.49327(8) 0.75726(7) 0.0199(2) Uani 1 1 d .
C53 C 1.03993(11) 0.21547(8) 0.35385(8) 0.0211(3) Uani 1 1 d .
C51 C 1.08412(12) 0.15200(9) 0.24340(9) 0.0264(3) Uani 1 1 d .
C15 C 0.35150(11) 0.43323(9) 0.78685(8) 0.0221(3) Uani 1 1 d .
H15 H 0.3946 0.4063 0.8331 0.027 Uiso 1 1 calc R
C57 C 0.91743(12) 0.03485(10) 0.56114(10) 0.0286(3) Uani 1 1 d .
C18 C 0.78601(11) 0.21780(9) 0.89520(8) 0.0222(3) Uani 1 1 d .
C58 C 0.95012(12) 0.12543(10) 0.58130(9) 0.0262(3) Uani 1 1 d .
C3 C 0.69605(11) 0.41101(9) 0.97740(7) 0.0216(3) Uani 1 1 d .
H3 H 0.7066 0.4325 1.0302 0.026 Uiso 1 1 calc R
C7 C 0.62634(12) 0.54591(9) 0.75325(8) 0.0227(3) Uani 1 1 d .
C45 C 0.47524(11) 0.19542(9) 0.21367(8) 0.0244(3) Uani 1 1 d .
C8 C 0.58266(13) 0.60252(9) 0.69646(8) 0.0255(3) Uani 1 1 d .
H8 H 0.6311 0.6386 0.6756 0.031 Uiso 1 1 calc R
C56 C 0.86110(12) 0.00288(9) 0.48210(10) 0.0276(3) Uani 1 1 d .
C9 C 0.46884(13) 0.60588(9) 0.67081(8) 0.0263(3) Uani 1 1 d .
H9 H 0.4411 0.6442 0.6332 0.032 Uiso 1 1 calc R
C23 C 0.74179(12) 0.12963(9) 0.90292(9) 0.0265(3) Uani 1 1 d .
C52 C 1.11936(11) 0.19678(9) 0.31953(9) 0.0246(3) Uani 1 1 d .
C37 C 0.40729(12) 0.23796(9) 0.92132(9) 0.0271(3) Uani 1 1 d .
H37 H 0.4724 0.2804 0.9454 0.033 Uiso 1 1 calc R
C34 C 0.68150(12) 0.17829(9) 0.60515(8) 0.0254(3) Uani 1 1 d .
H34A H 0.6649 0.1504 0.5509 0.030 Uiso 1 1 calc R
H34B H 0.7461 0.2262 0.6156 0.030 Uiso 1 1 calc R
C50 C 0.97023(13) 0.12643(9) 0.20403(9) 0.0251(3) Uani 1 1 d .
C41 C 0.28601(12) 0.13863(9) 0.80336(9) 0.0284(3) Uani 1 1 d .
H41 H 0.2719 0.1161 0.7503 0.034 Uiso 1 1 calc R
C19 C 0.88784(12) 0.23895(10) 0.87774(9) 0.0300(3) Uani 1 1 d .
C27 C 0.63081(13) 0.10545(9) 0.92022(9) 0.0286(3) Uani 1 1 d .
H27 H 0.5986 0.1595 0.9196 0.034 Uiso 1 1 calc R
C12 C 0.75220(13) 0.54400(10) 0.77930(10) 0.0312(3) Uani 1 1 d .
H12 H 0.7677 0.5008 0.8187 0.037 Uiso 1 1 calc R
C30 C 0.53190(13) 0.30204(10) 0.53831(9) 0.0291(3) Uani 1 1 d .
H30A H 0.5997 0.3462 0.5466 0.035 Uiso 1 1 calc R
H30B H 0.5120 0.2710 0.4849 0.035 Uiso 1 1 calc R
C1 C 0.61541(13) 0.54741(9) 0.94705(8) 0.0265(3) Uani 1 1 d .
H1A H 0.6530 0.5939 0.9247 0.040 Uiso 1 1 calc GR
H1B H 0.6451 0.5568 1.0048 0.040 Uiso 1 1 calc GR
H1C H 0.5358 0.5479 0.9299 0.040 Uiso 1 1 calc GR
C16 C 0.28064(12) 0.35823(9) 0.72149(9) 0.0279(3) Uani 1 1 d .
H16A H 0.2361 0.3830 0.6760 0.042 Uiso 1 1 calc GR
H16B H 0.2316 0.3191 0.7424 0.042 Uiso 1 1 calc GR
H16C H 0.3298 0.3255 0.7050 0.042 Uiso 1 1 calc GR
C32 C 0.44183(12) 0.13447(10) 0.58799(9) 0.0294(3) Uani 1 1 d .
H32A H 0.4601 0.0900 0.6249 0.035 Uiso 1 1 calc R
H32B H 0.3789 0.1574 0.5966 0.035 Uiso 1 1 calc R
C40 C 0.21274(13) 0.11061(10) 0.84596(11) 0.0335(3) Uani 1 1 d .
H40 H 0.1476 0.0684 0.8212 0.040 Uiso 1 1 calc R
C33 C 0.40475(13) 0.08986(11) 0.50148(9) 0.0332(3) Uani 1 1 d .
H33A H 0.3698 0.1292 0.4649 0.050 Uiso 1 1 calc GR
H33B H 0.3517 0.0358 0.4963 0.050 Uiso 1 1 calc GR
H33C H 0.4696 0.0767 0.4891 0.050 Uiso 1 1 calc GR
C35 C 0.71187(14) 0.10973(10) 0.66497(9) 0.0325(3) Uani 1 1 d .
H35A H 0.6516 0.0589 0.6510 0.049 Uiso 1 1 calc GR
H35B H 0.7229 0.1357 0.7184 0.049 Uiso 1 1 calc GR
H35C H 0.7802 0.0916 0.6630 0.049 Uiso 1 1 calc GR
C17 C 0.27424(13) 0.48531(10) 0.81470(9) 0.0297(3) Uani 1 1 d .
H17A H 0.3194 0.5355 0.8518 0.045 Uiso 1 1 calc GR
H17B H 0.2311 0.4475 0.8408 0.045 Uiso 1 1 calc GR
H17C H 0.2238 0.5056 0.7689 0.045 Uiso 1 1 calc GR
C38 C 0.33262(14) 0.20885(11) 0.96248(10) 0.0347(3) Uani 1 1 d .
H38 H 0.3473 0.2321 1.0154 0.042 Uiso 1 1 calc R
C39 C 0.23634(14) 0.14525(12) 0.92505(11) 0.0364(4) Uani 1 1 d .
H39 H 0.1873 0.1257 0.9533 0.044 Uiso 1 1 calc R
C5 C 0.82601(14) 0.31310(11) 1.04519(9) 0.0345(3) Uani 1 1 d .
H5A H 0.8080 0.2507 1.0498 0.052 Uiso 1 1 calc GR
H5B H 0.8204 0.3465 1.0910 0.052 Uiso 1 1 calc GR
H5C H 0.9017 0.3277 1.0430 0.052 Uiso 1 1 calc GR
C24 C 0.93730(14) 0.33320(11) 0.86761(12) 0.0385(4) Uani 1 1 d .
H24 H 0.8843 0.3718 0.8718 0.046 Uiso 1 1 calc R
C22 C 0.80259(15) 0.06366(11) 0.89432(11) 0.0391(4) Uani 1 1 d .
H22 H 0.7747 0.0051 0.8996 0.047 Uiso 1 1 calc R
B1 B 0.83832(12) 0.21655(9) 0.36598(8) 0.0179(3) Uani 1 1 d .
C31 C 0.43573(16) 0.34941(13) 0.54233(11) 0.0422(4) Uani 1 1 d .
H31A H 0.4239 0.3903 0.5021 0.063 Uiso 1 1 calc GR
H31B H 0.4554 0.3813 0.5947 0.063 Uiso 1 1 calc GR
H31C H 0.3677 0.3063 0.5327 0.063 Uiso 1 1 calc GR
C20 C 0.94485(14) 0.17026(12) 0.86960(12) 0.0413(4) Uani 1 1 d .
H20 H 1.0124 0.1831 0.8581 0.050 Uiso 1 1 calc R
C28 C 0.54599(16) 0.03685(12) 0.85594(13) 0.0468(4) Uani 1 1 d .
H28A H 0.5349 0.0583 0.8041 0.070 Uiso 1 1 calc GR
H28B H 0.4753 0.0265 0.8667 0.070 Uiso 1 1 calc GR
H28C H 0.5740 -0.0177 0.8564 0.070 Uiso 1 1 calc GR
C21 C 0.90336(16) 0.08383(12) 0.87818(13) 0.0470(4) Uani 1 1 d .
H21 H 0.9431 0.0391 0.8731 0.056 Uiso 1 1 calc R
C14 C 0.82319(16) 0.63441(13) 0.81862(12) 0.0488(5) Uani 1 1 d .
H14A H 0.8095 0.6775 0.7806 0.073 Uiso 1 1 calc GR
H14B H 0.9019 0.6305 0.8354 0.073 Uiso 1 1 calc GR
H14C H 0.8029 0.6521 0.8647 0.073 Uiso 1 1 calc GR
C13 C 0.78553(18) 0.51435(17) 0.70707(16) 0.0644(7) Uani 1 1 d .
H13A H 0.7413 0.4570 0.6831 0.097 Uiso 1 1 calc GR
H13B H 0.8643 0.5108 0.7245 0.097 Uiso 1 1 calc GR
H13C H 0.7719 0.5566 0.6682 0.097 Uiso 1 1 calc GR
C29 C 0.6480(2) 0.0732(2) 1.00343(14) 0.0702(7) Uani 1 1 d .
H29A H 0.6716 0.0168 1.0040 0.105 Uiso 1 1 calc GR
H29B H 0.5782 0.0670 1.0154 0.105 Uiso 1 1 calc GR
H29C H 0.7049 0.1156 1.0432 0.105 Uiso 1 1 calc GR
C26 C 1.0509(2) 0.36789(17) 0.93385(14) 0.0712(8) Uani 1 1 d .
H26A H 1.0413 0.3631 0.9857 0.107 Uiso 1 1 calc GR
H26B H 1.0771 0.4290 0.9287 0.107 Uiso 1 1 calc GR
H26C H 1.1054 0.3332 0.9285 0.107 Uiso 1 1 calc GR
C25 C 0.9552(2) 0.33982(18) 0.78669(13) 0.0715(8) Uani 1 1 d .
H25A H 1.0066 0.3021 0.7814 0.107 Uiso 1 1 calc GR
H25B H 0.9863 0.4002 0.7827 0.107 Uiso 1 1 calc GR
H25C H 0.8842 0.3214 0.7446 0.107 Uiso 1 1 calc GR

loop_
_atom_site_aniso_label
_atom_site_aniso_U_11
_atom_site_aniso_U_22
_atom_site_aniso_U_33
_atom_site_aniso_U_23
_atom_site_aniso_U_13
_atom_site_aniso_U_12
P1 0.02217(16) 0.02502(16) 0.01672(15) -0.00237(12) 0.00878(12) -0.00058(12)
Mg1 0.01693(19) 0.01778(19) 0.01540(19) -0.00066(14) 0.00483(15) 0.00251(15)
F17 0.0241(4) 0.0197(3) 0.0237(4) 0.0044(3) 0.0130(3) 0.0028(3)
F2 0.0223(4) 0.0271(4) 0.0240(4) 0.0072(3) 0.0101(3) 0.0020(3)
F6 0.0224(4) 0.0274(4) 0.0231(4) 0.0062(3) 0.0097(3) 0.0000(3)
F21 0.0253(4) 0.0228(4) 0.0279(4) 0.0044(3) 0.0152(3) 0.0018(3)
F19 0.0336(4) 0.0157(3) 0.0282(4) -0.0015(3) 0.0042(3) 0.0032(3)
F18 0.0342(4) 0.0250(4) 0.0264(4) -0.0014(3) 0.0147(3) 0.0071(3)
F11 0.0210(4) 0.0269(4) 0.0267(4) -0.0004(3) 0.0063(3) 0.0017(3)
F16 0.0290(4) 0.0202(4) 0.0224(4) 0.0026(3) 0.0038(3) 0.0024(3)
F7 0.0216(4) 0.0314(4) 0.0281(4) -0.0077(3) 0.0088(3) 0.0012(3)
F20 0.0264(4) 0.0191(4) 0.0284(4) 0.0067(3) 0.0074(3) -0.0030(3)
F10 0.0177(4) 0.0350(4) 0.0459(5) 0.0037(4) 0.0118(4) 0.0036(3)
F1 0.0216(4) 0.0315(4) 0.0328(4) 0.0025(3) 0.0109(3) -0.0037(3)
F12 0.0283(4) 0.0194(4) 0.0379(5) -0.0041(3) 0.0121(4) 0.0009(3)
F8 0.0360(5) 0.0338(4) 0.0324(4) -0.0063(3) 0.0188(4) 0.0052(4)
F3 0.0183(4) 0.0410(5) 0.0356(4) 0.0072(4) 0.0118(3) -0.0018(3)
F5 0.0289(4) 0.0369(4) 0.0242(4) 0.0099(3) 0.0036(3) 0.0038(3)
F4 0.0178(4) 0.0465(5) 0.0328(4) 0.0070(4) 0.0024(3) 0.0040(3)
F9 0.0318(5) 0.0363(5) 0.0507(5) 0.0005(4) 0.0282(4) 0.0082(4)
F13 0.0332(5) 0.0160(4) 0.0699(7) 0.0105(4) 0.0254(5) 0.0060(3)
F15 0.0393(5) 0.0440(5) 0.0246(4) 0.0137(4) 0.0075(4) 0.0142(4)
F14 0.0460(6) 0.0380(5) 0.0549(6) 0.0318(5) 0.0259(5) 0.0216(4)
O1 0.0305(5) 0.0316(5) 0.0196(4) -0.0038(4) 0.0097(4) 0.0027(4)
N1 0.0175(5) 0.0176(5) 0.0154(5) 0.0012(4) 0.0056(4) 0.0024(4)
N2 0.0174(5) 0.0190(5) 0.0193(5) 0.0021(4) 0.0059(4) 0.0028(4)
C61 0.0181(6) 0.0182(6) 0.0179(5) 0.0038(4) 0.0050(5) 0.0014(4)
C60 0.0155(5) 0.0182(6) 0.0175(5) 0.0034(4) 0.0036(4) 0.0025(4)
C43 0.0217(6) 0.0193(6) 0.0202(6) 0.0010(5) 0.0084(5) 0.0027(5)
C6 0.0224(6) 0.0168(5) 0.0160(5) 0.0002(4) 0.0076(5) 0.0032(5)
C64 0.0176(6) 0.0186(6) 0.0202(6) 0.0057(5) 0.0014(5) -0.0006(5)
C42 0.0194(6) 0.0175(5) 0.0204(6) -0.0018(4) 0.0084(5) 0.0022(5)
C47 0.0207(6) 0.0193(6) 0.0219(6) -0.0003(5) 0.0098(5) 0.0002(5)
C63 0.0222(6) 0.0149(6) 0.0200(6) 0.0003(4) -0.0003(5) 0.0031(5)
C4 0.0189(6) 0.0247(6) 0.0172(6) 0.0032(5) 0.0059(5) 0.0018(5)
C54 0.0174(6) 0.0184(6) 0.0264(6) 0.0047(5) 0.0105(5) 0.0040(5)
C62 0.0215(6) 0.0223(6) 0.0169(6) 0.0010(5) 0.0049(5) 0.0058(5)
C2 0.0197(6) 0.0195(6) 0.0189(6) -0.0008(5) 0.0087(5) 0.0006(5)
C36 0.0190(6) 0.0205(6) 0.0299(7) 0.0048(5) 0.0095(5) 0.0024(5)
C49 0.0201(6) 0.0208(6) 0.0276(7) 0.0020(5) 0.0104(5) 0.0025(5)
C65 0.0171(6) 0.0216(6) 0.0180(6) 0.0034(5) 0.0054(5) 0.0028(5)
C46 0.0252(7) 0.0235(6) 0.0200(6) 0.0021(5) 0.0056(5) 0.0039(5)
C59 0.0198(6) 0.0207(6) 0.0265(6) 0.0063(5) 0.0105(5) 0.0049(5)
C44 0.0191(6) 0.0244(6) 0.0264(6) -0.0002(5) 0.0105(5) -0.0008(5)
C55 0.0186(6) 0.0210(6) 0.0323(7) 0.0021(5) 0.0121(5) 0.0036(5)
C48 0.0209(6) 0.0161(5) 0.0247(6) 0.0036(5) 0.0103(5) 0.0026(5)
C10 0.0234(6) 0.0275(6) 0.0204(6) 0.0040(5) 0.0042(5) 0.0042(5)
C11 0.0220(6) 0.0209(6) 0.0160(5) 0.0007(5) 0.0063(5) 0.0020(5)
C53 0.0213(6) 0.0180(6) 0.0255(6) 0.0044(5) 0.0094(5) 0.0037(5)
C51 0.0270(7) 0.0227(6) 0.0387(8) 0.0059(5) 0.0217(6) 0.0073(5)
C15 0.0193(6) 0.0270(6) 0.0194(6) 0.0062(5) 0.0052(5) 0.0031(5)
C57 0.0269(7) 0.0285(7) 0.0414(8) 0.0205(6) 0.0196(6) 0.0141(6)
C18 0.0198(6) 0.0245(6) 0.0213(6) 0.0010(5) 0.0038(5) 0.0069(5)
C58 0.0239(7) 0.0317(7) 0.0280(7) 0.0112(6) 0.0118(5) 0.0102(5)
C3 0.0245(6) 0.0254(6) 0.0138(5) -0.0011(5) 0.0059(5) 0.0030(5)
C7 0.0243(7) 0.0214(6) 0.0238(6) 0.0021(5) 0.0107(5) 0.0028(5)
C45 0.0170(6) 0.0272(6) 0.0259(6) -0.0010(5) 0.0035(5) 0.0031(5)
C8 0.0298(7) 0.0238(6) 0.0246(6) 0.0061(5) 0.0123(5) 0.0015(5)
C56 0.0232(7) 0.0161(6) 0.0513(9) 0.0094(6) 0.0211(6) 0.0058(5)
C9 0.0327(7) 0.0236(6) 0.0215(6) 0.0066(5) 0.0068(5) 0.0048(5)
C23 0.0256(7) 0.0244(6) 0.0278(7) 0.0020(5) 0.0051(5) 0.0065(5)
C52 0.0183(6) 0.0220(6) 0.0359(7) 0.0068(5) 0.0117(6) 0.0031(5)
C37 0.0217(6) 0.0262(7) 0.0300(7) 0.0007(5) 0.0036(5) 0.0044(5)
C34 0.0260(7) 0.0290(7) 0.0218(6) -0.0017(5) 0.0115(5) 0.0005(5)
C50 0.0305(7) 0.0209(6) 0.0276(7) 0.0002(5) 0.0151(6) 0.0048(5)
C41 0.0236(7) 0.0237(6) 0.0356(7) -0.0025(6) 0.0092(6) 0.0000(5)
C19 0.0215(7) 0.0337(7) 0.0353(8) 0.0010(6) 0.0088(6) 0.0075(6)
C27 0.0293(7) 0.0208(6) 0.0340(7) 0.0048(5) 0.0087(6) 0.0026(5)
C12 0.0245(7) 0.0325(7) 0.0413(8) 0.0147(6) 0.0160(6) 0.0046(6)
C30 0.0333(8) 0.0329(7) 0.0232(6) 0.0027(5) 0.0126(6) 0.0054(6)
C1 0.0365(8) 0.0226(6) 0.0199(6) -0.0025(5) 0.0084(6) 0.0069(6)
C16 0.0253(7) 0.0260(7) 0.0290(7) 0.0051(5) 0.0058(6) 0.0004(5)
C32 0.0245(7) 0.0338(7) 0.0281(7) -0.0039(6) 0.0119(6) -0.0041(6)
C40 0.0218(7) 0.0263(7) 0.0517(9) 0.0060(6) 0.0130(6) -0.0008(5)
C33 0.0264(7) 0.0365(8) 0.0318(8) -0.0103(6) 0.0085(6) -0.0026(6)
C35 0.0373(8) 0.0348(8) 0.0304(7) 0.0043(6) 0.0165(6) 0.0098(6)
C17 0.0280(7) 0.0388(8) 0.0252(7) 0.0039(6) 0.0124(6) 0.0066(6)
C38 0.0314(8) 0.0470(9) 0.0289(7) 0.0070(6) 0.0098(6) 0.0156(7)
C39 0.0275(8) 0.0451(9) 0.0451(9) 0.0203(7) 0.0188(7) 0.0120(7)
C5 0.0368(8) 0.0465(9) 0.0204(7) 0.0033(6) 0.0039(6) 0.0190(7)
C24 0.0276(8) 0.0389(8) 0.0558(10) 0.0071(7) 0.0235(7) 0.0054(6)
C22 0.0375(9) 0.0261(7) 0.0527(10) 0.0017(7) 0.0104(8) 0.0118(6)
B1 0.0175(6) 0.0170(6) 0.0199(6) 0.0019(5) 0.0078(5) 0.0015(5)
C31 0.0445(10) 0.0529(10) 0.0363(8) 0.0108(7) 0.0162(7) 0.0211(8)
C20 0.0262(8) 0.0448(9) 0.0564(10) -0.0026(8) 0.0161(7) 0.0134(7)
C28 0.0333(9) 0.0378(9) 0.0606(11) -0.0128(8) 0.0088(8) -0.0001(7)
C21 0.0364(9) 0.0394(9) 0.0674(12) -0.0031(8) 0.0142(9) 0.0209(7)
C14 0.0307(9) 0.0539(11) 0.0477(10) 0.0035(8) -0.0023(8) -0.0021(8)
C13 0.0340(10) 0.0816(15) 0.0815(16) -0.0230(13) 0.0343(10) 0.0000(10)
C29 0.0483(12) 0.1049(19) 0.0494(12) 0.0353(13) 0.0117(10) -0.0083(12)
C26 0.0799(17) 0.0686(14) 0.0442(11) -0.0022(10) 0.0148(11) -0.0327(13)
C25 0.0781(17) 0.0768(16) 0.0399(11) 0.0097(10) 0.0105(11) -0.0248(13)

loop_
_atom_type_symbol
_atom_type_description
_atom_type_scat_dispersion_real
_atom_type_scat_dispersion_imag
_atom_type_scat_source
C C 0.0181 0.0091 'International Tables Vol C Tables 4.2.6.8 and 6.1.1.4'
H H 0.0000 0.0000 'International Tables Vol C Tables 4.2.6.8 and 6.1.1.4'
B B 0.0090 0.0039 'International Tables Vol C Tables 4.2.6.8 and 6.1.1.4'
F F 0.0727 0.0534 'International Tables Vol C Tables 4.2.6.8 and 6.1.1.4'
Mg Mg 0.1719 0.1771 'International Tables Vol C Tables 4.2.6.8 and 6.1.1.4'
N N 0.0311 0.0180 'International Tables Vol C Tables 4.2.6.8 and 6.1.1.4'
O O 0.0492 0.0322 'International Tables Vol C Tables 4.2.6.8 and 6.1.1.4'
P P 0.2955 0.4335 'International Tables Vol C Tables 4.2.6.8 and 6.1.1.4'

loop_
_exptl_crystal_face_index_h
_exptl_crystal_face_index_k
_exptl_crystal_face_index_l
_exptl_crystal_face_perp_dist
6 5 0 0.1707
1 -10 0 0.1442
-1 -9 6 0.1594
-4 1 11 0.1063
-4 5 10 0.0822
3 4 -10 0.0925
4 -4 -10 0.0790
6 5 -7 0.1428
7 -5 -7 0.1200
-7 3 8 0.1310
-1 -10 2 0.1609
-6 8 -1 0.1336
6 4 2 0.1646
7 -6 2 0.1388
-5 -4 -2 0.1643
2 0 -11 0.0406
-2 2 11 0.0649
1 -9 4 0.1368
2 -3 -11 0.0646
2 2 -11 0.0479
-2 1 11 0.0727
0 0 -11 0.0584
0 -2 -10 0.0617
0 2 11 0.0717
1 0 -11 0.0353
-1 0 11 0.0669
1 -2 -11 0.0542

loop_
_geom_angle_atom_site_label_1
_geom_angle_atom_site_label_2
_geom_angle_atom_site_label_3
_geom_angle
O1 P1 C34 110.00(6)
O1 P1 C30 110.53(6)
O1 P1 C32 110.18(6)
C30 P1 C34 109.07(7)
C30 P1 C32 108.74(7)
C32 P1 C34 108.27(7)
O1 Mg1 F1 94.25(4)
O1 Mg1 N1 124.80(5)
O1 Mg1 N2 125.43(5)
N1 Mg1 F1 106.83(4)
N1 Mg1 N2 96.62(5)
N2 Mg1 F1 106.94(4)
C36 F1 Mg1 146.58(8)
P1 O1 Mg1 170.67(7)
C6 N1 Mg1 120.94(8)
C2 N1 Mg1 120.17(9)
C2 N1 C6 118.87(10)
C4 N2 Mg1 120.37(9)
C4 N2 C18 119.74(11)
C18 N2 Mg1 119.89(8)
F17 C61 C60 119.18(11)
F17 C61 C62 115.79(11)
C62 C61 C60 125.03(12)
C61 C60 C65 113.20(11)
C61 C60 B1 119.04(11)
C65 C60 B1 127.36(11)
F2 C43 C42 121.34(12)
F2 C43 C44 114.54(11)
C44 C43 C42 124.11(12)
C11 C6 N1 120.28(11)
C11 C6 C7 120.90(12)
C7 C6 N1 118.76(12)
F20 C64 C63 119.82(11)
F20 C64 C65 120.32(12)
C63 C64 C65 119.85(12)
C43 C42 C47 113.10(12)
C43 C42 B1 127.81(11)
C47 C42 B1 118.58(11)
F6 C47 C42 119.40(12)
F6 C47 C46 115.70(12)
C46 C47 C42 124.88(12)
F19 C63 C64 120.94(12)
F19 C63 C62 120.14(12)
C62 C63 C64 118.91(12)
N2 C4 C3 123.73(12)
N2 C4 C5 120.20(12)
C3 C4 C5 116.06(12)
C59 C54 C55 113.18(12)
C59 C54 B1 127.40(11)
C55 C54 B1 119.09(12)
F18 C62 C61 120.94(12)
F18 C62 C63 119.90(11)
C63 C62 C61 119.14(12)
N1 C2 C3 124.08(12)
N1 C2 C1 119.21(12)
C3 C2 C1 116.71(11)
C37 C36 F1 118.26(12)
C37 C36 C41 125.73(14)
C41 C36 F1 116.01(12)
F7 C49 C48 120.85(12)
F7 C49 C50 115.19(12)
C50 C49 C48 123.96(13)
F21 C65 C60 121.15(11)
F21 C65 C64 115.02(11)
C64 C65 C60 123.83(12)
F5 C46 C47 120.68(12)
F5 C46 C45 120.00(12)
C47 C46 C45 119.31(12)
F16 C59 C54 121.27(11)
F16 C59 C58 114.58(12)
C58 C59 C54 124.15(13)
F3 C44 C43 120.23(12)
F3 C44 C45 119.92(12)
C45 C44 C43 119.84(12)
F12 C55 C54 119.28(12)
F12 C55 C56 116.11(12)
C56 C55 C54 124.61(13)
C49 C48 C53 113.19(12)
C49 C48 B1 127.38(12)
C53 C48 B1 119.31(11)
C11 C10 H10 119.3
C9 C10 H10 119.3
C9 C10 C11 121.41(13)
C6 C11 C15 122.28(11)
C10 C11 C6 118.37(12)
C10 C11 C15 119.35(12)
F11 C53 C48 119.11(12)
F11 C53 C52 116.32(12)
C52 C53 C48 124.57(13)
F9 C51 C52 120.57(13)
F9 C51 C50 120.76(13)
C50 C51 C52 118.67(13)
C11 C15 H15 108.0
C11 C15 C16 110.82(11)
C11 C15 C17 111.82(11)
C16 C15 H15 108.0
C16 C15 C17 110.15(12)
C17 C15 H15 108.0
F14 C57 C58 120.10(14)
F14 C57 C56 120.95(13)
C56 C57 C58 118.94(13)
C23 C18 N2 119.70(12)
C23 C18 C19 120.96(13)
C19 C18 N2 119.20(12)
F15 C58 C59 120.80(13)
F15 C58 C57 119.49(12)
C57 C58 C59 119.72(14)
C4 C3 H3 115.0
C2 C3 C4 130.06(12)
C2 C3 H3 115.0
C6 C7 C12 122.13(12)
C8 C7 C6 118.50(13)
C8 C7 C12 119.36(12)
F4 C45 C46 120.52(12)
F4 C45 C44 120.74(12)
C44 C45 C46 118.74(12)
C7 C8 H8 119.4
C9 C8 C7 121.20(13)
C9 C8 H8 119.4
F13 C56 C55 120.89(14)
F13 C56 C57 119.73(13)
C57 C56 C55 119.37(13)
C10 C9 H9 120.2
C8 C9 C10 119.60(13)
C8 C9 H9 120.2
C18 C23 C27 121.60(13)
C22 C23 C18 118.34(14)
C22 C23 C27 120.06(14)
F10 C52 C53 120.73(13)
F10 C52 C51 119.74(13)
C51 C52 C53 119.52(13)
C36 C37 H37 121.7
C36 C37 C38 116.54(13)
C38 C37 H37 121.7
P1 C34 H34A 109.1
P1 C34 H34B 109.1
H34A C34 H34B 107.8
C35 C34 P1 112.51(10)
C35 C34 H34A 109.1
C35 C34 H34B 109.1
F8 C50 C49 120.54(13)
F8 C50 C51 119.44(13)
C51 C50 C49 120.02(13)
C36 C41 H41 121.7
C36 C41 C40 116.55(14)
C40 C41 H41 121.7
C18 C19 C24 122.48(13)
C20 C19 C18 118.18(15)
C20 C19 C24 119.34(15)
C23 C27 H27 107.5
C23 C27 C29 111.97(14)
C28 C27 C23 111.83(14)
C28 C27 H27 107.5
C28 C27 C29 110.27(16)
C29 C27 H27 107.5
C7 C12 H12 108.4
C7 C12 C14 111.63(14)
C7 C12 C13 110.10(15)
C14 C12 H12 108.4
C14 C12 C13 109.90(15)
C13 C12 H12 108.4
P1 C30 H30A 108.9
P1 C30 H30B 108.9
H30A C30 H30B 107.7
C31 C30 P1 113.32(11)
C31 C30 H30A 108.9
C31 C30 H30B 108.9
C2 C1 H1A 109.5
C2 C1 H1B 109.5
C2 C1 H1C 109.5
H1A C1 H1B 109.5
H1A C1 H1C 109.5
H1B C1 H1C 109.5
C15 C16 H16A 109.5
C15 C16 H16B 109.5
C15 C16 H16C 109.5
H16A C16 H16B 109.5
H16A C16 H16C 109.5
H16B C16 H16C 109.5
P1 C32 H32A 108.8
P1 C32 H32B 108.8
H32A C32 H32B 107.7
C33 C32 P1 113.88(10)
C33 C32 H32A 108.8
C33 C32 H32B 108.8
C41 C40 H40 119.8
C39 C40 C41 120.30(14)
C39 C40 H40 119.8
C32 C33 H33A 109.5
C32 C33 H33B 109.5
C32 C33 H33C 109.5
H33A C33 H33B 109.5
H33A C33 H33C 109.5
H33B C33 H33C 109.5
C34 C35 H35A 109.5
C34 C35 H35B 109.5
C34 C35 H35C 109.5
H35A C35 H35B 109.5
H35A C35 H35C 109.5
H35B C35 H35C 109.5
C15 C17 H17A 109.5
C15 C17 H17B 109.5
C15 C17 H17C 109.5
H17A C17 H17B 109.5
H17A C17 H17C 109.5
H17B C17 H17C 109.5
C37 C38 H38 119.8
C39 C38 C37 120.36(15)
C39 C38 H38 119.8
C40 C39 C38 120.51(15)
C40 C39 H39 119.7
C38 C39 H39 119.7
C4 C5 H5A 109.5
C4 C5 H5B 109.5
C4 C5 H5C 109.5
H5A C5 H5B 109.5
H5A C5 H5C 109.5
H5B C5 H5C 109.5
C19 C24 H24 108.3
C19 C24 C26 111.26(16)
C26 C24 H24 108.3
C25 C24 C19 112.12(17)
C25 C24 H24 108.3
C25 C24 C26 108.42(17)
C23 C22 H22 119.4
C21 C22 C23 121.18(16)
C21 C22 H22 119.4
C60 B1 C42 100.70(10)
C60 B1 C54 113.12(10)
C54 B1 C42 113.73(10)
C48 B1 C60 112.85(10)
C48 B1 C42 113.92(10)
C48 B1 C54 102.99(10)
C30 C31 H31A 109.5
C30 C31 H31B 109.5
C30 C31 H31C 109.5
H31A C31 H31B 109.5
H31A C31 H31C 109.5
H31B C31 H31C 109.5
C19 C20 H20 119.3
C21 C20 C19 121.46(16)
C21 C20 H20 119.3
C27 C28 H28A 109.5
C27 C28 H28B 109.5
C27 C28 H28C 109.5
H28A C28 H28B 109.5
H28A C28 H28C 109.5
H28B C28 H28C 109.5
C22 C21 H21 120.1
C20 C21 C22 119.86(16)
C20 C21 H21 120.1
C12 C14 H14A 109.5
C12 C14 H14B 109.5
C12 C14 H14C 109.5
H14A C14 H14B 109.5
H14A C14 H14C 109.5
H14B C14 H14C 109.5
C12 C13 H13A 109.5
C12 C13 H13B 109.5
C12 C13 H13C 109.5
H13A C13 H13B 109.5
H13A C13 H13C 109.5
H13B C13 H13C 109.5
C27 C29 H29A 109.5
C27 C29 H29B 109.5
C27 C29 H29C 109.5
H29A C29 H29B 109.5
H29A C29 H29C 109.5
H29B C29 H29C 109.5
C24 C26 H26A 109.5
C24 C26 H26B 109.5
C24 C26 H26C 109.5
H26A C26 H26B 109.5
H26A C26 H26C 109.5
H26B C26 H26C 109.5
C24 C25 H25A 109.5
C24 C25 H25B 109.5
C24 C25 H25C 109.5
H25A C25 H25B 109.5
H25A C25 H25C 109.5
H25B C25 H25C 109.5

loop_
_geom_bond_atom_site_label_1
_geom_bond_atom_site_label_2
_geom_bond_distance
P1 O1 1.5112(10)
P1 C34 1.7989(15)
P1 C30 1.7972(15)
P1 C32 1.7984(14)
Mg1 F1 2.0502(9)
Mg1 O1 1.8695(10)
Mg1 N1 1.9941(11)
Mg1 N2 2.0001(11)
F17 C61 1.3578(14)
F2 C43 1.3580(15)
F6 C47 1.3518(15)
F21 C65 1.3514(15)
F19 C63 1.3383(15)
F18 C62 1.3449(16)
F11 C53 1.3473(16)
F16 C59 1.3470(15)
F7 C49 1.3500(16)
F20 C64 1.3441(15)
F10 C52 1.3476(16)
F1 C36 1.4025(16)
F12 C55 1.3554(17)
F8 C50 1.3479(16)
F3 C44 1.3469(15)
F5 C46 1.3453(16)
F4 C45 1.3414(16)
F9 C51 1.3428(16)
F13 C56 1.3493(16)
F15 C58 1.3423(18)
F14 C57 1.3426(16)
N1 C6 1.4399(16)
N1 C2 1.3340(16)
N2 C4 1.3294(17)
N2 C18 1.4406(17)
C61 C60 1.3914(19)
C61 C62 1.3795(18)
C60 C65 1.3925(17)
C60 B1 1.6550(18)
C43 C42 1.3900(18)
C43 C44 1.3858(19)
C6 C11 1.4051(19)
C6 C7 1.4066(18)
C64 C63 1.381(2)
C64 C65 1.3865(18)
C42 C47 1.3926(18)
C42 B1 1.6559(18)
C47 C46 1.3770(19)
C63 C62 1.3765(19)
C4 C3 1.4118(19)
C4 C5 1.5099(18)
C54 C59 1.3878(19)
C54 C55 1.3936(18)
C54 B1 1.6556(18)
C2 C3 1.4016(19)
C2 C1 1.5150(18)
C36 C37 1.367(2)
C36 C41 1.3694(19)
C49 C48 1.3898(19)
C49 C50 1.387(2)
C46 C45 1.381(2)
C59 C58 1.3839(19)
C44 C45 1.376(2)
C55 C56 1.382(2)
C48 C53 1.3930(19)
C48 B1 1.6486(19)
C10 H10 0.9300
C10 C11 1.3936(19)
C10 C9 1.387(2)
C11 C15 1.5197(18)
C53 C52 1.381(2)
C51 C52 1.378(2)
C51 C50 1.373(2)
C15 H15 0.9800
C15 C16 1.5309(19)
C15 C17 1.531(2)
C57 C58 1.379(2)
C57 C56 1.372(2)
C18 C23 1.406(2)
C18 C19 1.406(2)
C3 H3 0.9300
C7 C8 1.397(2)
C7 C12 1.521(2)
C8 H8 0.9300
C8 C9 1.381(2)
C9 H9 0.9300
C23 C27 1.519(2)
C23 C22 1.396(2)
C37 H37 0.9300
C37 C38 1.389(2)
C34 H34A 0.9700
C34 H34B 0.9700
C34 C35 1.531(2)
C41 H41 0.9300
C41 C40 1.390(2)
C19 C24 1.520(2)
C19 C20 1.395(2)
C27 H27 0.9800
C27 C28 1.517(2)
C27 C29 1.528(2)
C12 H12 0.9800
C12 C14 1.524(2)
C12 C13 1.526(3)
C30 H30A 0.9700
C30 H30B 0.9700
C30 C31 1.533(2)
C1 H1A 0.9600
C1 H1B 0.9600
C1 H1C 0.9600
C16 H16A 0.9600
C16 H16B 0.9600
C16 H16C 0.9600
C32 H32A 0.9700
C32 H32B 0.9700
C32 C33 1.532(2)
C40 H40 0.9300
C40 C39 1.385(3)
C33 H33A 0.9600
C33 H33B 0.9600
C33 H33C 0.9600
C35 H35A 0.9600
C35 H35B 0.9600
C35 H35C 0.9600
C17 H17A 0.9600
C17 H17B 0.9600
C17 H17C 0.9600
C38 H38 0.9300
C38 C39 1.387(2)
C39 H39 0.9300
C5 H5A 0.9600
C5 H5B 0.9600
C5 H5C 0.9600
C24 H24 0.9800
C24 C26 1.537(3)
C24 C25 1.511(3)
C22 H22 0.9300
C22 C21 1.381(3)
C31 H31A 0.9600
C31 H31B 0.9600
C31 H31C 0.9600
C20 H20 0.9300
C20 C21 1.377(3)
C28 H28A 0.9600
C28 H28B 0.9600
C28 H28C 0.9600
C21 H21 0.9300
C14 H14A 0.9600
C14 H14B 0.9600
C14 H14C 0.9600
C13 H13A 0.9600
C13 H13B 0.9600
C13 H13C 0.9600
C29 H29A 0.9600
C29 H29B 0.9600
C29 H29C 0.9600
C26 H26A 0.9600
C26 H26B 0.9600
C26 H26C 0.9600
C25 H25A 0.9600
C25 H25B 0.9600
C25 H25C 0.9600

loop_
_exptl_oxdiff_crystal_face_indexfrac_h
_exptl_oxdiff_crystal_face_indexfrac_k
_exptl_oxdiff_crystal_face_indexfrac_l
_exptl_oxdiff_crystal_face_x
_exptl_oxdiff_crystal_face_y
_exptl_oxdiff_crystal_face_z
6.0096 4.9639 0.0041 -0.2279 -0.8357 -0.5196
0.9682 -10.0148 0.0335 0.0632 0.0266 1.0069
-1.0435 -8.9954 6.0366 0.5841 -0.0298 0.8531
-4.0239 1.0372 11.0071 0.9728 -0.0486 -0.1971
-4.0088 5.0396 9.9929 0.8571 -0.0608 -0.5912
3.0374 3.9744 -10.0233 -0.9110 0.0495 -0.3148
4.0118 -4.0388 -9.9959 -0.8664 0.0455 0.4903
6.0292 4.9578 -7.0105 -0.7760 -0.4925 -0.4521
6.9975 -5.0571 -6.9770 -0.7128 -0.4659 0.5549
-7.0064 3.0563 7.9851 0.8098 0.4475 -0.3626
-1.0354 -9.9997 2.0313 0.2802 0.1816 0.9926
-5.9668 8.0458 -1.0456 0.0281 0.6857 -0.7830
6.0010 3.9648 2.0113 -0.0619 -0.9185 -0.4379
6.9692 -6.0500 2.0448 0.0013 -0.8919 0.5690
-5.0019 -3.9715 -2.0081 0.0317 0.7920 0.4354
2.0289 -0.0230 -11.0165 -0.9217 0.2863 0.1011
-2.0227 2.0247 11.0104 0.9030 -0.3169 -0.3030
0.9601 -9.0105 4.0388 0.3671 -0.1848 0.8674
2.0196 -3.0255 -11.0074 -0.8937 0.3323 0.4039
2.0350 1.9786 -11.0226 -0.9404 0.2557 -0.1008
-2.0258 1.0238 11.0135 0.9124 -0.3016 -0.2021
0.0308 -0.0096 -11.0229 -0.8613 0.5394 0.1061
0.0218 -2.0104 -10.0148 -0.7643 0.5210 0.2983
-0.0246 2.0113 11.0169 0.8426 -0.5700 -0.3080
1.0298 -0.0163 -11.0197 -0.8915 0.4128 0.1036
-1.0298 0.0163 11.0197 0.8915 -0.4128 -0.1036
1.0237 -2.0180 -11.0136 -0.8728 0.4435 0.3055
